data_4026516
loop_
_publ_author_name
'Martin \<Stefko'
'Lenka Slav\<et\'insk\'a'
'Blanka Klepet\'a\<rov\'a'
'Michal Hocek'

_publ_contact_author_address
;Institute of Organic Chemistry and Biochemistry
Academy of Sciences of the Czech Republic
Flemingovo nam. 2
16010 Prague 6
Czech Republic
;
_publ_contact_author_email hocek@uochb.cas.cz
_publ_contact_author_fax '+420 220183559'
_publ_contact_author_name 'Michal Hocek'
_publ_contact_author_phone '+420 220183324'
_publ_section_title
;
 General and Modular Synthesis of Isomeric 5-Substituted Pyridin-2-yl and
 6-Substituted Pyridin-3-yl C-Ribonucleosides Bearing Diverse Alkyl, Aryl,
 Hetaryl, Amino, Carbamoyl, and Hydroxy Groups
;
_journal_name_full 'Journal of Organic Chemistry'
_journal_page_first 6619
_journal_page_last 6635
_journal_paper_doi 10.1021/jo200949c
_journal_volume 76
_journal_year 2011
_chemical_absolute_configuration ad
_chemical_formula_moiety 'C13 H18 N2 O5'
_chemical_formula_sum 'C13 H18 N2 O5'
_chemical_formula_weight 282.30
_chemical_name_systematic 1\b-[5-(Dimethylcarbamoyl)pyridin-2-yl]-1-deoxy-D-ribofuranose
_space_group_IT_number 4
_symmetry_cell_setting monoclinic
_symmetry_Int_Tables_number 4
_symmetry_space_group_name_Hall 'P 2yb'
_symmetry_space_group_name_H-M 'P 1 21 1'
_atom_sites_solution_hydrogens geom
_atom_sites_solution_primary direct
_cell_angle_alpha 90
_cell_angle_beta 105.007(5)
_cell_angle_gamma 90
_cell_formula_units_Z 2
_cell_length_a 6.8778(3)
_cell_length_b 10.4003(5)
_cell_length_c 9.7635(4)
_cell_measurement_reflns_used 6646
_cell_measurement_temperature 150
_cell_measurement_theta_max 78
_cell_measurement_theta_min 4
_cell_volume 674.58(5)
_computing_cell_refinement 'CrysAlis RED, (Oxford Diffraction, 2002)'
_computing_data_collection 'Xcalibur, (Oxford Diffraction, 2002)'
_computing_data_reduction 'CrysAlis RED, (Oxford Diffraction, 2002)'
_computing_molecular_graphics 'CAMERON (Watkin et al., 1996)'
_computing_publication_material 'CRYSTALS (Betteridge et al., 2003)'
_computing_structure_refinement 'CRYSTALS (Betteridge et al., 2003)'
_computing_structure_solution 'SIR92 (Altomare et al., 1994)'
_diffrn_ambient_temperature 150
_diffrn_measured_fraction_theta_full 0.995
_diffrn_measured_fraction_theta_max 0.981
_diffrn_measurement_device Area
_diffrn_measurement_device_type 'Oxford Diffraction XCALIBUR'
_diffrn_measurement_method '\f & \w scans'
_diffrn_radiation_monochromator graphite
_diffrn_radiation_probe x-ray
_diffrn_radiation_type 'Cu K\a'
_diffrn_radiation_wavelength 1.54184
_diffrn_reflns_av_R_equivalents 0.020
_diffrn_reflns_limit_h_max 8
_diffrn_reflns_limit_h_min -6
_diffrn_reflns_limit_k_max 11
_diffrn_reflns_limit_k_min -12
_diffrn_reflns_limit_l_max 12
_diffrn_reflns_limit_l_min -12
_diffrn_reflns_number 6885
_diffrn_reflns_theta_full 74.721
_diffrn_reflns_theta_max 77.835
_diffrn_reflns_theta_min 4.689
_diffrn_standards_number 0
_exptl_absorpt_coefficient_mu 0.903
_exptl_absorpt_correction_T_max 0.79
_exptl_absorpt_correction_T_min 0.56
_exptl_absorpt_correction_type analytical
_exptl_absorpt_process_details
; 
 Analytical Absorption (De Meulenaer & Tompa, 1965) 
;
_exptl_crystal_colour colourless
_exptl_crystal_density_diffrn 1.390
_exptl_crystal_description block
_exptl_crystal_F_000 300
_exptl_crystal_size_max 0.690
_exptl_crystal_size_mid 0.650
_exptl_crystal_size_min 0.260
_refine_diff_density_max 0.17
_refine_diff_density_min -0.18
_refine_ls_abs_structure_details 'Flack (1983), 0 Friedel-pairs'
_refine_ls_abs_structure_Flack 0.09(11)
_refine_ls_extinction_coef 81(4)
_refine_ls_extinction_method 'Larson (1970), Equation 22'
_refine_ls_goodness_of_fit_ref 0.9325
_refine_ls_hydrogen_treatment constr
_refine_ls_matrix_type full
_refine_ls_number_parameters 183
_refine_ls_number_reflns 2604
_refine_ls_number_restraints 1
_refine_ls_R_factor_all 0.0296
_refine_ls_R_factor_gt 0.0291
_refine_ls_shift/su_max 0.0003127
_refine_ls_shift/su_mean 0.0001255
_refine_ls_structure_factor_coef F
_refine_ls_weighting_details
;
 Method, part 1, Chebychev polynomial, (Watkin, 1994, Prince, 1982) 
 [weight] = 1.0/[A~0~*T~0~(x)+A~1~*T~1~(x) ... +A~n-1~]*T~n-1~(x)] 
 where A~i~ are the Chebychev coefficients listed below and x= Fcalc/Fmax 
 Method = Robust Weighting (Prince, 1982) 
 W = [weight] * [1-(deltaF/6*sigmaF)^2^]^2^ 
 A~i~ are: 
 8.93 1.53 6.77 
;
_refine_ls_weighting_scheme calc
_refine_ls_wR_factor_all 0.0370
_refine_ls_wR_factor_gt 0.0369
_refine_ls_wR_factor_ref 0.0369
_reflns_limit_h_max 8
_reflns_limit_h_min -8
_reflns_limit_k_max 11
_reflns_limit_k_min -12
_reflns_limit_l_max 12
_reflns_limit_l_min 0
_reflns_number_gt 2604
_reflns_number_total 2616
_reflns_threshold_expression I>2.0\s(I)
_oxford_diffrn_Wilson_B_factor 2.29
_oxford_diffrn_Wilson_scale 0.00
_oxford_refine_ls_r_factor_ref 0.0291
_oxford_refine_ls_scale 17.00(3)
_oxford_reflns_number_all 2616
_oxford_reflns_threshold_expression_ref I>2.0\s(I)
_cod_data_source_file jo200949c_si_004.cif
_cod_data_source_block 1
_cod_original_sg_symbol_H-M 'P 21'
_cod_database_code 4026516

loop_
_symmetry_equiv_pos_as_xyz
x,y,z
-x,y+1/2,-z

loop_
_atom_site_label
_atom_site_type_symbol
_atom_site_fract_x
_atom_site_fract_y
_atom_site_fract_z
_atom_site_U_iso_or_equiv
_atom_site_occupancy
_atom_site_adp_type
_atom_site_refinement_flags_posn
C1 C -0.18464(16) 0.32037(13) 0.38825(11) 0.0221 1.0000 Uani .
C2 C -0.05027(16) 0.36017(12) 0.53346(11) 0.0219 1.0000 Uani .
C3 C -0.15131(17) 0.48446(12) 0.56167(11) 0.0216 1.0000 Uani .
C4 C -0.37379(16) 0.45609(13) 0.49601(11) 0.0223 1.0000 Uani .
C5 C -0.49921(18) 0.57574(14) 0.45860(13) 0.0261 1.0000 Uani .
O6 O -0.37438(11) 0.38422(11) 0.36957(9) 0.0265 1.0000 Uani .
O7 O -0.70601(13) 0.54195(11) 0.41351(11) 0.0361 1.0000 Uani .
O8 O -0.10817(13) 0.51369(11) 0.70737(8) 0.0267 1.0000 Uani .
O9 O -0.06254(12) 0.26335(10) 0.63405(8) 0.0267 1.0000 Uani .
C10 C -0.09048(16) 0.35540(13) 0.26887(11) 0.0214 1.0000 Uani .
N11 N 0.05115(14) 0.27279(12) 0.25200(10) 0.0236 1.0000 Uani .
C12 C 0.14956(17) 0.29941(13) 0.15403(12) 0.0239 1.0000 Uani .
C13 C 0.11241(16) 0.40794(13) 0.06797(11) 0.0224 1.0000 Uani .
C14 C -0.03558(17) 0.49222(13) 0.08509(12) 0.0259 1.0000 Uani .
C15 C -0.14000(17) 0.46536(14) 0.18655(13) 0.0260 1.0000 Uani .
C16 C 0.22668(16) 0.41877(14) -0.04298(12) 0.0246 1.0000 Uani .
O17 O 0.23119(13) 0.32332(12) -0.11940(9) 0.0299 1.0000 Uani .
N18 N 0.32307(16) 0.52813(14) -0.05453(10) 0.0305 1.0000 Uani .
C19 C 0.4231(2) 0.53847(18) -0.16887(14) 0.0390 1.0000 Uani .
C20 C 0.3476(2) 0.63524(15) 0.04516(15) 0.0353 1.0000 Uani .
H41 H -0.4315 0.4028 0.5606 0.0204 1.0000 Uiso R
H52 H -0.4715 0.6311 0.5444 0.0261 1.0000 Uiso R
H51 H -0.4584 0.6242 0.3839 0.0269 1.0000 Uiso R
H31 H -0.1115 0.5561 0.5052 0.0202 1.0000 Uiso R
H21 H 0.0928 0.3760 0.5295 0.0217 1.0000 Uiso R
H11 H -0.2069 0.2251 0.3854 0.0203 1.0000 Uiso R
H121 H 0.2546 0.2397 0.1460 0.0236 1.0000 Uiso R
H141 H -0.0708 0.5654 0.0247 0.0272 1.0000 Uiso R
H151 H -0.2447 0.5198 0.1963 0.0269 1.0000 Uiso R
H192 H 0.4417 0.6296 -0.1917 0.0526 1.0000 Uiso R
H191 H 0.3449 0.4982 -0.2584 0.0529 1.0000 Uiso R
H193 H 0.5564 0.4981 -0.1442 0.0530 1.0000 Uiso R
H201 H 0.4838 0.6675 0.0651 0.0455 1.0000 Uiso R
H203 H 0.2597 0.7075 0.0073 0.0462 1.0000 Uiso R
H202 H 0.3263 0.6106 0.1363 0.0460 1.0000 Uiso R
H91 H 0.0202 0.2829 0.7072 0.0333 1.0000 Uiso R
H71 H -0.7774 0.6021 0.3871 0.0468 1.0000 Uiso R
H81 H -0.0572 0.5829 0.7362 0.0349 1.0000 Uiso R

loop_
_atom_site_aniso_label
_atom_site_aniso_U_11
_atom_site_aniso_U_22
_atom_site_aniso_U_33
_atom_site_aniso_U_23
_atom_site_aniso_U_13
_atom_site_aniso_U_12
C1 0.0221(5) 0.0199(6) 0.0239(5) -0.0036(4) 0.0053(4) -0.0006(4)
C2 0.0223(5) 0.0199(6) 0.0225(5) -0.0030(4) 0.0041(4) -0.0015(4)
C3 0.0235(5) 0.0198(6) 0.0199(5) -0.0006(4) 0.0026(4) -0.0019(4)
C4 0.0225(5) 0.0218(5) 0.0227(5) -0.0029(4) 0.0058(4) -0.0002(4)
C5 0.0241(5) 0.0221(6) 0.0307(6) -0.0014(4) 0.0047(4) 0.0001(4)
O6 0.0199(4) 0.0326(5) 0.0252(4) -0.0094(3) 0.0027(3) 0.0017(3)
O7 0.0213(4) 0.0297(5) 0.0536(6) -0.0040(4) 0.0030(4) 0.0036(3)
O8 0.0363(4) 0.0208(4) 0.0203(4) -0.0035(3) 0.0025(3) -0.0024(3)
O9 0.0313(4) 0.0203(4) 0.0247(4) 0.0002(3) 0.0003(3) -0.0009(3)
C10 0.0214(5) 0.0188(5) 0.0225(5) -0.0029(4) 0.0027(4) -0.0009(4)
N11 0.0278(4) 0.0185(5) 0.0249(4) 0.0003(4) 0.0074(4) 0.0030(4)
C12 0.0258(5) 0.0207(6) 0.0254(5) 0.0004(4) 0.0067(4) 0.0023(4)
C13 0.0225(5) 0.0214(6) 0.0217(5) 0.0015(4) 0.0024(4) -0.0012(4)
C14 0.0267(5) 0.0233(7) 0.0261(5) 0.0052(4) 0.0040(5) 0.0035(4)
C15 0.0249(5) 0.0240(6) 0.0284(6) 0.0004(5) 0.0055(4) 0.0039(5)
C16 0.0202(5) 0.0295(6) 0.0220(5) 0.0038(4) 0.0018(4) 0.0005(4)
O17 0.0284(4) 0.0341(5) 0.0259(4) -0.0001(3) 0.0048(3) 0.0044(3)
N18 0.0264(5) 0.0380(7) 0.0251(5) 0.0066(4) 0.0032(4) -0.0070(4)
C19 0.0288(6) 0.0569(10) 0.0313(6) 0.0109(6) 0.0076(5) -0.0079(6)
C20 0.0310(6) 0.0317(8) 0.0382(6) 0.0034(5) 0.0001(5) -0.0060(5)

loop_
_atom_type_symbol
_atom_type_scat_dispersion_real
_atom_type_scat_dispersion_imag
_atom_type_scat_Cromer_Mann_a1
_atom_type_scat_Cromer_Mann_b1
_atom_type_scat_Cromer_Mann_a2
_atom_type_scat_Cromer_Mann_b2
_atom_type_scat_Cromer_Mann_a3
_atom_type_scat_Cromer_Mann_b3
_atom_type_scat_Cromer_Mann_a4
_atom_type_scat_Cromer_Mann_b4
_atom_type_scat_Cromer_Mann_c
_atom_type_scat_source
C 0.0181 0.0091 2.3100 20.8439 1.0200 10.2075 1.5886 0.5687 0.8650 51.6512 0.2156 'International Tables Vol C 4.2.6.8 and 6.1.1.4'
H 0.0000 0.0000 0.4930 10.5109 0.3229 26.1257 0.1402 3.1424 0.0408 57.7998 0.0030 'International Tables Vol C 4.2.6.8 and 6.1.1.4'
N 0.0311 0.0180 12.2126 0.0057 3.1322 9.8933 2.0125 28.9975 1.1663 0.5826 -11.5290 'International Tables Vol C 4.2.6.8 and 6.1.1.4'
O 0.0492 0.0322 3.0485 13.2771 2.2868 5.7011 1.5463 0.3239 0.8670 32.9089 0.2508 'International Tables Vol C 4.2.6.8 and 6.1.1.4'

loop_
_geom_angle_atom_site_label_1
_geom_angle_atom_site_label_2
_geom_angle_atom_site_label_3
_geom_angle
_geom_angle_publ_flag
C2 C1 O6 107.65(8) yes
C2 C1 C10 111.72(9) yes
O6 C1 C10 110.29(9) yes
C2 C1 H11 110.1 no
O6 C1 H11 109.1 no
C10 C1 H11 108.0 no
C1 C2 C3 101.63(9) yes
C1 C2 O9 108.49(9) yes
C3 C2 O9 111.31(9) yes
C1 C2 H21 111.6 no
C3 C2 H21 111.3 no
O9 C2 H21 112.0 no
C2 C3 C4 102.37(9) yes
C2 C3 O8 112.22(9) yes
C4 C3 O8 113.06(9) yes
C2 C3 H31 109.1 no
C4 C3 H31 107.4 no
O8 C3 H31 112.2 no
C3 C4 C5 113.04(10) yes
C3 C4 O6 103.88(8) yes
C5 C4 O6 110.28(9) yes
C3 C4 H41 111.2 no
C5 C4 H41 108.5 no
O6 C4 H41 109.9 no
C4 C5 O7 109.63(10) yes
C4 C5 H52 107.5 no
O7 C5 H52 111.3 no
C4 C5 H51 110.3 no
O7 C5 H51 110.6 no
H52 C5 H51 107.4 no
C4 O6 C1 109.30(8) yes
C5 O7 H71 113.0 no
C3 O8 H81 119.8 no
C2 O9 H91 106.0 no
C1 C10 N11 114.13(10) yes
C1 C10 C15 123.57(10) yes
N11 C10 C15 122.26(10) yes
C10 N11 C12 118.30(10) yes
N11 C12 C13 123.56(11) yes
N11 C12 H121 116.8 no
C13 C12 H121 119.6 no
C12 C13 C14 117.79(10) yes
C12 C13 C16 116.69(10) yes
C14 C13 C16 125.37(11) yes
C13 C14 C15 119.24(11) yes
C13 C14 H141 120.4 no
C15 C14 H141 120.3 no
C14 C15 C10 118.82(10) yes
C14 C15 H151 120.0 no
C10 C15 H151 121.1 no
C13 C16 O17 118.15(11) yes
C13 C16 N18 119.33(11) yes
O17 C16 N18 122.51(11) yes
C16 N18 C19 118.04(12) yes
C16 N18 C20 124.58(10) yes
C19 N18 C20 117.24(11) yes
N18 C19 H192 110.9 no
N18 C19 H191 112.7 no
H192 C19 H191 106.2 no
N18 C19 H193 112.2 no
H192 C19 H193 107.4 no
H191 C19 H193 107.1 no
N18 C20 H201 109.7 no
N18 C20 H203 112.4 no
H201 C20 H203 106.4 no
N18 C20 H202 113.0 no
H201 C20 H202 106.0 no
H203 C20 H202 108.9 no

loop_
_geom_bond_atom_site_label_1
_geom_bond_atom_site_label_2
_geom_bond_distance
_geom_bond_publ_flag
C1 C2 1.5352(14) yes
C1 O6 1.4331(13) yes
C1 C10 1.5171(14) yes
C1 H11 1.002 no
C2 C3 1.5261(16) yes
C2 O9 1.4243(14) yes
C2 H21 1.008 no
C3 C4 1.5269(14) yes
C3 O8 1.4091(13) yes
C3 H31 1.006 no
C4 C5 1.5043(17) yes
C4 O6 1.4423(13) yes
C4 H41 0.996 no
C5 O7 1.4199(15) yes
C5 H52 0.993 no
C5 H51 0.985 no
O7 H71 0.796 no
O8 H81 0.818 no
O9 H91 0.815 no
C10 N11 1.3406(15) yes
C10 C15 1.3885(16) yes
N11 C12 1.3360(15) yes
C12 C13 1.3908(16) yes
C12 H121 0.971 no
C13 C14 1.3857(17) yes
C13 C16 1.4982(15) yes
C14 C15 1.3941(17) yes
C14 H141 0.955 no
C15 H151 0.940 no
C16 O17 1.2471(16) yes
C16 N18 1.3358(16) yes
N18 C19 1.4592(16) yes
N18 C20 1.4601(19) yes
C19 H192 0.989 no
C19 H191 0.993 no
C19 H193 0.980 no
C20 H201 0.966 no
C20 H203 0.976 no
C20 H202 0.973 no

loop_
_geom_hbond_atom_site_label_D
_geom_hbond_atom_site_label_H
_geom_hbond_atom_site_label_A
_geom_hbond_site_symmetry_A
_geom_hbond_angle_DHA
_geom_hbond_distance_DH
_geom_hbond_distance_HA
_geom_hbond_distance_DA
_geom_hbond_publ_flag
C20 H201 O17 2_655 159 0.97 2.49 3.4142(18) yes
O9 H91 O17 1_556 177 0.82 1.97 2.7832(18) yes
O7 H71 O9 2_456 167 0.80 1.99 2.7693(18) yes
O8 H81 N11 2_556 154 0.82 1.98 2.7372(18) yes
